data_7103582
loop_
_publ_author_name
'Li, Kunhao'
'Lee, Jeongyong'
'Olson, David H'
'Emge, Thomas J'
'Bi, Wenhua'
'Eibling, Matthew J'
'Li, Jing'

_publ_section_title
;
 Unique gas and hydrocarbon adsorption in a highly porous metal-organic
 framework made of extended aliphatic ligands.
;
_journal_issue 46
_journal_name_full 'Chemical communications (Cambridge, England)'
_journal_page_first 6123
_journal_page_last 6125
_journal_paper_doi 10.1039/b814498b
_journal_year 2008
_chemical_formula_moiety '2(Co C13 H18 N O4), 3.5(C3 H7 N O)'
_chemical_formula_sum 'C36.5 H60.5 Co2 N5.5 O11.5'
_chemical_formula_weight 878.26
_chemical_name_systematic
;
?
;
_space_group_IT_number 94
_symmetry_cell_setting tetragonal
_symmetry_space_group_name_Hall 'P 4n 2n'
_symmetry_space_group_name_H-M 'P 42 21 2'
_atom_sites_solution_hydrogens geom
_atom_sites_solution_primary direct
_atom_sites_solution_secondary difmap
_audit_creation_method SHELXL-97
_cell_angle_alpha 90.00
_cell_angle_beta 90.00
_cell_angle_gamma 90.00
_cell_formula_units_Z 4
_cell_length_a 15.2597(6)
_cell_length_b 15.2597(6)
_cell_length_c 19.0917(14)
_cell_measurement_reflns_used 5509
_cell_measurement_temperature 296(2)
_cell_measurement_theta_max 32.04
_cell_measurement_theta_min 2.17
_cell_volume 4445.7(4)
_computing_cell_refinement 'Bruker SMART'
_computing_data_collection 'Bruker SMART'
_computing_data_reduction 'Bruker SAINT'
_computing_molecular_graphics 'Bruker SHELXTL'
_computing_publication_material 'Bruker SHELXTL'
_computing_structure_refinement 'SHELXL-97 (Sheldrick, 2008)'
_computing_structure_solution 'SHELXS-97 (Sheldrick, 2008)'
_diffrn_ambient_temperature 296(2)
_diffrn_measured_fraction_theta_full 0.995
_diffrn_measured_fraction_theta_max 0.995
_diffrn_measurement_device_type 'CCD area detector'
_diffrn_measurement_method 'phi and omega scans'
_diffrn_radiation_monochromator graphite
_diffrn_radiation_source 'fine-focus sealed tube'
_diffrn_radiation_type MoK\a
_diffrn_radiation_wavelength 0.71073
_diffrn_reflns_av_R_equivalents 0.0368
_diffrn_reflns_av_sigmaI/netI 0.0221
_diffrn_reflns_limit_h_max 20
_diffrn_reflns_limit_h_min -20
_diffrn_reflns_limit_k_max 20
_diffrn_reflns_limit_k_min -20
_diffrn_reflns_limit_l_max 25
_diffrn_reflns_limit_l_min -25
_diffrn_reflns_number 47149
_diffrn_reflns_theta_full 28.28
_diffrn_reflns_theta_max 28.28
_diffrn_reflns_theta_min 1.71
_exptl_absorpt_coefficient_mu 0.806
_exptl_absorpt_correction_T_max 0.9685
_exptl_absorpt_correction_T_min 0.9095
_exptl_absorpt_correction_type multi-scan
_exptl_absorpt_process_details 'Bruker SAINT (SADABS)'
_exptl_crystal_colour dark_violet
_exptl_crystal_density_diffrn 1.312
_exptl_crystal_density_method 'not measured'
_exptl_crystal_description lathe
_exptl_crystal_F_000 1856
_exptl_crystal_size_max 0.12
_exptl_crystal_size_mid 0.06
_exptl_crystal_size_min 0.04
_refine_diff_density_max 1.031
_refine_diff_density_min -1.203
_refine_diff_density_rms 0.093
_refine_ls_abs_structure_details 'Flack H D (1983), Acta Cryst. A39, 876-881'
_refine_ls_abs_structure_Flack 0.42(13)
_refine_ls_extinction_method none
_refine_ls_goodness_of_fit_ref 1.000
_refine_ls_hydrogen_treatment constr
_refine_ls_matrix_type full
_refine_ls_number_parameters 335
_refine_ls_number_reflns 5522
_refine_ls_number_restraints 805
_refine_ls_restrained_S_all 1.011
_refine_ls_R_factor_all 0.1102
_refine_ls_R_factor_gt 0.0528
_refine_ls_shift/su_max 0.000
_refine_ls_shift/su_mean 0.000
_refine_ls_structure_factor_coef Fsqd
_refine_ls_weighting_details 'calc w=1/[\s^2^(Fo^2^)+(0.0850P)^2^+4.0000P] where P=(Fo^2^+2Fc^2^)/3'
_refine_ls_weighting_scheme calc
_refine_ls_wR_factor_gt 0.1557
_refine_ls_wR_factor_ref 0.1850
_reflns_number_gt 2576
_reflns_number_total 5522
_reflns_threshold_expression >2sigma(I)
_cod_data_source_file b814498b.txt
_cod_data_source_block kl6-59bb
_cod_depositor_comments
;
The following automatic conversions were performed:
'_symmetry_cell_setting' value 'Tetragonal' changed to 'tetragonal'
according to '/home/saulius/struct/CIF-dictionaries/cif_core.dic'
dictionary named 'cif_core.dic' version 2.4.1 from 2010-06-29.

Automatic conversion script
Id: cif_fix_enum 1527 2010-12-29 10:47:43Z saulius 
;
_cod_original_sg_symbol_H-M P4(2)2(1)2
_cod_database_code 7103582

loop_
_symmetry_equiv_pos_as_xyz
'x, y, z'
'-y+1/2, x+1/2, z+1/2'
'-x, -y, z'
'y+1/2, -x+1/2, z+1/2'
'-x+1/2, y+1/2, -z+1/2'
'y, x, -z'
'x+1/2, -y+1/2, -z+1/2'
'-y, -x, -z'

loop_
_atom_site_label
_atom_site_type_symbol
_atom_site_fract_x
_atom_site_fract_y
_atom_site_fract_z
_atom_site_U_iso_or_equiv
_atom_site_adp_type
_atom_site_occupancy
_atom_site_symmetry_multiplicity
_atom_site_calc_flag
_atom_site_refinement_flags
_atom_site_disorder_assembly
_atom_site_disorder_group
Co1 Co 0.5000 0.5000 0.17882(4) 0.0250(2) Uani 1 2 d S . .
Co2 Co 0.5000 0.5000 0.32127(4) 0.0253(2) Uani 1 2 d S . .
N1 N 0.5000 0.5000 0.0673(2) 0.0279(15) Uani 1 2 d SDU . .
N2 N 0.5000 0.5000 0.4315(3) 0.0322(16) Uani 1 2 d SDU . .
O1 O 0.3921(3) 0.4242(3) 0.19243(18) 0.0504(13) Uani 1 1 d U A .
O2 O 0.3936(3) 0.4221(3) 0.30970(17) 0.0519(13) Uani 1 1 d U A .
O3 O 0.4239(3) 0.6086(3) 0.19135(17) 0.0471(12) Uani 1 1 d U B .
O4 O 0.4228(3) 0.6063(3) 0.30711(18) 0.0514(13) Uani 1 1 d U B .
C1 C 0.3640(3) 0.3991(3) 0.2507(3) 0.0388(11) Uani 1 1 d DU . .
C3 C 0.3980(3) 0.6363(3) 0.2507(3) 0.0326(10) Uani 1 1 d U . .
C11 C 0.5822(6) 0.5322(9) 0.0384(6) 0.056(3) Uani 0.50 1 d PDU . .
H11A H 0.6305 0.5000 0.0590 0.068 Uiso 0.50 1 calc PR . .
H11B H 0.5892 0.5935 0.0506 0.068 Uiso 0.50 1 calc PR . .
C12 C 0.4291(8) 0.5608(8) 0.0406(5) 0.058(3) Uani 0.50 1 d PDU . .
H12A H 0.4343 0.6176 0.0631 0.069 Uiso 0.50 1 calc PR . .
H12B H 0.3718 0.5369 0.0517 0.069 Uiso 0.50 1 calc PR . .
C13 C 0.4777(8) 0.4149(5) 0.0407(5) 0.043(3) Uani 0.50 1 d PDU . .
H13A H 0.4232 0.3954 0.0617 0.052 Uiso 0.50 1 calc PR . .
H13B H 0.5231 0.3733 0.0532 0.052 Uiso 0.50 1 calc PR . .
C21 C 0.4771(9) 0.5861(6) 0.4589(6) 0.051(3) Uani 0.50 1 d PDU . .
H21A H 0.4226 0.6059 0.4380 0.062 Uiso 0.50 1 calc PR . .
H21B H 0.5226 0.6279 0.4471 0.062 Uiso 0.50 1 calc PR . .
C22 C 0.4281(9) 0.4404(9) 0.4589(5) 0.066(3) Uani 0.50 1 d PDU . .
H22A H 0.4312 0.3839 0.4357 0.080 Uiso 0.50 1 calc PR . .
H22B H 0.3712 0.4660 0.4492 0.080 Uiso 0.50 1 calc PR . .
C23 C 0.5802(7) 0.4669(10) 0.4597(7) 0.065(4) Uani 0.50 1 d PDU . .
H23A H 0.6289 0.4977 0.4383 0.078 Uiso 0.50 1 calc PR . .
H23B H 0.5856 0.4053 0.4477 0.078 Uiso 0.50 1 calc PR . .
C2A C 0.2884(4) 0.3324(4) 0.2488(4) 0.0346(10) Uani 0.75 1 d PDU A 1
C31A C 0.2196(4) 0.3505(5) 0.3047(4) 0.0408(15) Uani 0.75 1 d PDU . 1
H31A H 0.1959 0.4089 0.2984 0.049 Uiso 0.75 1 calc PR . 1
H31B H 0.2464 0.3476 0.3507 0.049 Uiso 0.75 1 calc PR . 1
C32A C 0.3307(5) 0.2419(4) 0.2653(4) 0.0522(19) Uani 0.75 1 d PDU . 1
H32A H 0.3693 0.2246 0.2273 0.063 Uiso 0.75 1 calc PR . 1
H32B H 0.3650 0.2455 0.3079 0.063 Uiso 0.75 1 calc PR . 1
C33A C 0.2473(5) 0.3267(6) 0.1769(4) 0.068(2) Uani 0.75 1 d PDU . 1
H33A H 0.2921 0.3164 0.1418 0.082 Uiso 0.75 1 calc PR . 1
H33B H 0.2176 0.3812 0.1658 0.082 Uiso 0.75 1 calc PR . 1
C2B C 0.2915(8) 0.3291(8) 0.2511(8) 0.0346(10) Uani 0.25 1 d PDU A 2
C34B C 0.2710(12) 0.3006(13) 0.3258(7) 0.055(4) Uani 0.25 1 d PDU . 2
H34A H 0.2705 0.3508 0.3570 0.066 Uiso 0.25 1 calc PR . 2
H34B H 0.3146 0.2592 0.3424 0.066 Uiso 0.25 1 calc PR . 2
C35B C 0.3183(13) 0.2456(11) 0.2107(10) 0.053(4) Uani 0.25 1 d PDU . 2
H35A H 0.3781 0.2296 0.2222 0.064 Uiso 0.25 1 calc PR . 2
H35B H 0.3147 0.2559 0.1606 0.064 Uiso 0.25 1 calc PR . 2
C36B C 0.2080(12) 0.3641(11) 0.2198(10) 0.055(4) Uani 0.25 1 d PDU . 2
H36A H 0.2212 0.4000 0.1792 0.066 Uiso 0.25 1 calc PR . 2
H36B H 0.1774 0.4001 0.2538 0.066 Uiso 0.25 1 calc PR . 2
C4A C 0.3298(6) 0.7076(6) 0.2505(4) 0.0356(10) Uani 0.75 1 d PDU B 1
C41A C 0.3558(6) 0.7818(6) 0.2002(5) 0.068(3) Uani 0.75 1 d PDU . 1
H41A H 0.3676 0.7578 0.1542 0.082 Uiso 0.75 1 calc PR . 1
H41B H 0.4087 0.8100 0.2170 0.082 Uiso 0.75 1 calc PR . 1
C42A C 0.2431(6) 0.6743(6) 0.2260(5) 0.065(2) Uani 0.75 1 d PDU . 1
H42A H 0.2282 0.6219 0.2522 0.078 Uiso 0.75 1 calc PR . 1
H42B H 0.2475 0.6582 0.1770 0.078 Uiso 0.75 1 calc PR . 1
C43A C 0.3189(6) 0.7502(5) 0.3224(3) 0.064(3) Uani 0.75 1 d PDU . 1
H43A H 0.3754 0.7717 0.3380 0.077 Uiso 0.75 1 calc PR . 1
H43B H 0.2997 0.7060 0.3556 0.077 Uiso 0.75 1 calc PR . 1
C4B C 0.3317(17) 0.7130(16) 0.2485(9) 0.0356(10) Uani 0.25 1 d PDU B 2
C44B C 0.3220(12) 0.7564(13) 0.1770(8) 0.041(4) Uani 0.25 1 d PDU . 2
H44A H 0.3274 0.7130 0.1401 0.049 Uiso 0.25 1 calc PR . 2
H44B H 0.3674 0.8002 0.1705 0.049 Uiso 0.25 1 calc PR . 2
C45B C 0.2453(14) 0.6711(12) 0.2679(9) 0.043(4) Uani 0.25 1 d PDU . 2
H45A H 0.2533 0.6306 0.3065 0.052 Uiso 0.25 1 calc PR . 2
H45B H 0.2218 0.6390 0.2283 0.052 Uiso 0.25 1 calc PR . 2
C46B C 0.3503(13) 0.7852(12) 0.3020(9) 0.040(4) Uani 0.25 1 d PDU . 2
H46A H 0.4118 0.8014 0.3010 0.049 Uiso 0.25 1 calc PR . 2
H46B H 0.3355 0.7657 0.3489 0.049 Uiso 0.25 1 calc PR . 2
O51A O 0.2542(8) 0.1190(9) 0.0006(7) 0.158(2) Uiso 0.46 1 d PDU C 1
C51A C 0.3276(9) 0.1505(10) 0.0124(8) 0.158(2) Uiso 0.46 1 d PDU C 1
H51A H 0.3451 0.1984 -0.0142 0.189 Uiso 0.46 1 calc PR C 1
N51A N 0.3829(10) 0.1206(10) 0.0602(10) 0.158(2) Uiso 0.46 1 d PDU C 1
C52A C 0.3621(12) 0.0417(10) 0.1004(10) 0.158(2) Uiso 0.46 1 d PDU C 1
H52A H 0.4097 0.0284 0.1314 0.236 Uiso 0.46 1 calc PR C 1
H52B H 0.3531 -0.0065 0.0689 0.236 Uiso 0.46 1 calc PR C 1
H52C H 0.3098 0.0514 0.1272 0.236 Uiso 0.46 1 calc PR C 1
C53A C 0.4564(10) 0.1736(12) 0.0840(10) 0.158(2) Uiso 0.46 1 d PDU C 1
H53A H 0.4901 0.1411 0.1176 0.236 Uiso 0.46 1 calc PR C 1
H53B H 0.4347 0.2263 0.1054 0.236 Uiso 0.46 1 calc PR C 1
H53C H 0.4927 0.1885 0.0448 0.236 Uiso 0.46 1 calc PR C 1
O51B O 0.3266(11) 0.2385(8) 0.0068(9) 0.158(2) Uiso 0.38 1 d PDU D 2
C51B C 0.3900(9) 0.1970(9) 0.0305(11) 0.158(2) Uiso 0.38 1 d PDU D 2
H51B H 0.4452 0.2224 0.0269 0.189 Uiso 0.38 1 calc PR D 2
N51B N 0.3842(12) 0.1189(10) 0.0608(12) 0.158(2) Uiso 0.38 1 d PDU D 2
C52B C 0.3065(12) 0.0649(10) 0.0508(14) 0.158(2) Uiso 0.38 1 d PDU D 2
H52D H 0.3128 0.0114 0.0767 0.236 Uiso 0.38 1 calc PR D 2
H52E H 0.2998 0.0517 0.0019 0.236 Uiso 0.38 1 calc PR D 2
H52F H 0.2558 0.0960 0.0672 0.236 Uiso 0.38 1 calc PR D 2
C53B C 0.4473(13) 0.0912(13) 0.1142(11) 0.158(2) Uiso 0.38 1 d PDU D 2
H53D H 0.4328 0.0332 0.1300 0.236 Uiso 0.38 1 calc PR D 2
H53E H 0.4453 0.1310 0.1530 0.236 Uiso 0.38 1 calc PR D 2
H53F H 0.5052 0.0910 0.0945 0.236 Uiso 0.38 1 calc PR D 2
O61C O 0.2580(16) 0.7420(16) 0.0000 0.235(4) Uiso 0.20 1 d PDU E 1
C61C C 0.2289(16) 0.6702(16) 0.019(2) 0.235(4) Uiso 0.20 1 d PDU E 1
H61C H 0.2639 0.6210 0.0122 0.282 Uiso 0.20 1 calc PR E 1
N61C N 0.1506(17) 0.6588(19) 0.048(2) 0.235(4) Uiso 0.20 1 d PDU E 1
C62C C 0.0834(19) 0.726(3) 0.041(3) 0.235(4) Uiso 0.20 1 d PDU E 1
H62G H 0.0280 0.7023 0.0563 0.353 Uiso 0.20 1 calc PR E 1
H62H H 0.0794 0.7438 -0.0066 0.353 Uiso 0.20 1 calc PR E 1
H62I H 0.0984 0.7751 0.0701 0.353 Uiso 0.20 1 calc PR E 1
C63C C 0.129(3) 0.577(2) 0.083(3) 0.235(4) Uiso 0.20 1 d PDU E 1
H63G H 0.0675 0.5774 0.0956 0.353 Uiso 0.20 1 calc PR E 1
H63H H 0.1632 0.5715 0.1252 0.353 Uiso 0.20 1 calc PR E 1
H63I H 0.1404 0.5288 0.0528 0.353 Uiso 0.20 1 calc PR E 1
O61B O 0.1927(16) 0.6175(10) 0.009(2) 0.235(4) Uiso 0.28 1 d PDU F 2
C61B C 0.1810(12) 0.6973(10) 0.009(3) 0.235(4) Uiso 0.28 1 d PDU F 2
H61B H 0.1241 0.7176 0.0154 0.282 Uiso 0.28 1 calc PR F 2
N61B N 0.2436(11) 0.7564(11) 0.0000 0.235(4) Uiso 0.28 1 d PDU F 2
C62B C 0.3331(12) 0.7301(18) -0.017(3) 0.235(4) Uiso 0.28 1 d PDU F 2
H62D H 0.3640 0.7789 -0.0365 0.353 Uiso 0.28 1 calc PR F 2
H62E H 0.3320 0.6826 -0.0495 0.353 Uiso 0.28 1 calc PR F 2
H62F H 0.3622 0.7115 0.0255 0.353 Uiso 0.28 1 calc PR F 2
C63B C 0.2241(19) 0.8498(10) 0.000(3) 0.235(4) Uiso 0.28 1 d PDU F 2
H63D H 0.2759 0.8821 -0.0118 0.353 Uiso 0.28 1 calc PR F 2
H63E H 0.2044 0.8670 0.0459 0.353 Uiso 0.28 1 calc PR F 2
H63F H 0.1789 0.8619 -0.0335 0.353 Uiso 0.28 1 calc PR F 2
O61A O 0.0000 0.5000 0.2580(8) 0.235(4) Uiso 0.43 1 d PDU G 3
C61A C 0.0231(18) 0.5315(16) 0.2019(8) 0.235(4) Uiso 0.43 1 d PDU G 3
H61A H 0.0590 0.5807 0.2030 0.282 Uiso 0.43 1 calc PR G 3
N61A N 0.0000 0.5000 0.1391(8) 0.235(4) Uiso 0.43 1 d PDU G 3
C62A C -0.0755(14) 0.4425(17) 0.1329(8) 0.235(4) Uiso 0.43 1 d PDU G 3
H62A H -0.1035 0.4520 0.0885 0.353 Uiso 0.43 1 calc PR G 3
H62B H -0.1162 0.4549 0.1700 0.353 Uiso 0.43 1 calc PR G 3
H62C H -0.0567 0.3826 0.1361 0.353 Uiso 0.43 1 calc PR G 3
C63A C 0.0235(16) 0.5522(13) 0.0768(8) 0.235(4) Uiso 0.43 1 d PDU G 3
H63A H -0.0051 0.5283 0.0363 0.353 Uiso 0.43 1 calc PR G 3
H63B H 0.0859 0.5506 0.0701 0.353 Uiso 0.43 1 calc PR G 3
H63C H 0.0051 0.6118 0.0835 0.353 Uiso 0.43 1 calc PR G 3

loop_
_atom_site_aniso_label
_atom_site_aniso_U_11
_atom_site_aniso_U_22
_atom_site_aniso_U_33
_atom_site_aniso_U_23
_atom_site_aniso_U_13
_atom_site_aniso_U_12
Co1 0.0295(5) 0.0272(5) 0.0182(4) 0.000 0.000 0.0006(4)
Co2 0.0310(5) 0.0276(5) 0.0174(4) 0.000 0.000 0.0004(4)
N1 0.037(3) 0.032(3) 0.014(2) 0.000 0.000 -0.002(2)
N2 0.037(4) 0.038(4) 0.021(3) 0.000 0.000 -0.008(3)
O1 0.055(3) 0.063(3) 0.0339(18) 0.010(2) 0.001(2) -0.027(2)
O2 0.053(3) 0.067(3) 0.0358(19) -0.005(2) 0.002(2) -0.028(2)
O3 0.062(3) 0.046(3) 0.0326(18) -0.003(2) 0.007(2) 0.024(2)
O4 0.069(3) 0.047(3) 0.0380(19) 0.002(2) -0.001(2) 0.029(2)
C1 0.040(3) 0.041(3) 0.036(3) 0.000(3) 0.004(3) -0.015(2)
C3 0.037(2) 0.032(2) 0.029(2) 0.001(3) 0.004(3) 0.0043(19)
C11 0.039(5) 0.101(9) 0.029(5) -0.005(6) -0.012(5) -0.030(6)
C12 0.072(7) 0.084(8) 0.017(4) -0.008(6) -0.013(5) 0.036(6)
C13 0.087(8) 0.032(5) 0.010(4) -0.007(4) -0.005(5) -0.011(5)
C21 0.094(9) 0.043(6) 0.016(4) -0.002(4) 0.005(6) 0.018(6)
C22 0.088(8) 0.096(8) 0.015(4) -0.003(6) 0.004(6) -0.050(7)
C23 0.050(6) 0.105(9) 0.041(6) -0.003(7) 0.007(6) 0.038(7)
C2A 0.037(2) 0.035(2) 0.031(2) -0.001(3) -0.001(3) -0.0171(18)
C31A 0.039(3) 0.040(4) 0.043(3) -0.014(3) 0.010(3) -0.024(3)
C32A 0.041(4) 0.040(4) 0.076(5) -0.010(4) 0.000(4) -0.006(3)
C33A 0.072(5) 0.082(6) 0.051(4) 0.022(4) -0.028(4) -0.037(4)
C2B 0.037(2) 0.035(2) 0.031(2) -0.001(3) -0.001(3) -0.0171(18)
C34B 0.064(8) 0.055(8) 0.046(7) -0.017(6) -0.001(7) -0.031(7)
C35B 0.056(8) 0.040(7) 0.064(8) -0.023(7) 0.009(8) -0.005(6)
C36B 0.060(7) 0.047(8) 0.059(8) 0.006(7) -0.007(7) -0.014(6)
C4A 0.045(2) 0.035(2) 0.027(2) -0.001(3) 0.002(3) 0.0088(19)
C41A 0.054(5) 0.064(5) 0.087(6) 0.025(5) 0.017(5) 0.008(4)
C42A 0.055(4) 0.038(4) 0.101(6) 0.002(4) -0.013(5) 0.005(3)
C43A 0.085(6) 0.076(6) 0.032(4) -0.002(4) -0.010(4) 0.061(5)
C4B 0.045(2) 0.035(2) 0.027(2) -0.001(3) 0.002(3) 0.0088(19)
C44B 0.036(8) 0.045(8) 0.041(7) 0.010(6) 0.006(7) 0.005(7)
C45B 0.048(7) 0.028(7) 0.053(9) 0.003(7) 0.000(7) 0.011(6)
C46B 0.037(8) 0.036(8) 0.048(8) -0.010(7) -0.022(7) 0.014(6)

loop_
_atom_type_symbol
_atom_type_description
_atom_type_scat_dispersion_real
_atom_type_scat_dispersion_imag
_atom_type_scat_source
C C 0.0033 0.0016 'International Tables Vol C Tables 4.2.6.8 and 6.1.1.4'
H H 0.0000 0.0000 'International Tables Vol C Tables 4.2.6.8 and 6.1.1.4'
N N 0.0061 0.0033 'International Tables Vol C Tables 4.2.6.8 and 6.1.1.4'
O O 0.0106 0.0060 'International Tables Vol C Tables 4.2.6.8 and 6.1.1.4'
Co Co 0.3494 0.9721 'International Tables Vol C Tables 4.2.6.8 and 6.1.1.4'

loop_
_geom_angle_atom_site_label_1
_geom_angle_atom_site_label_2
_geom_angle_atom_site_label_3
_geom_angle
_geom_angle_site_symmetry_1
_geom_angle_site_symmetry_3
_geom_angle_publ_flag
O1 Co1 O1 165.3(2) 3_665 . ?
O1 Co1 O3 89.08(14) 3_665 . ?
O1 Co1 O3 89.20(14) . . ?
O1 Co1 O3 89.20(14) 3_665 3_665 ?
O1 Co1 O3 89.08(14) . 3_665 ?
O3 Co1 O3 166.51(19) . 3_665 ?
O1 Co1 N1 97.36(10) 3_665 . ?
O1 Co1 N1 97.36(10) . . ?
O3 Co1 N1 96.74(10) . . ?
O3 Co1 N1 96.74(10) 3_665 . ?
O1 Co1 Co2 82.64(10) 3_665 . ?
O1 Co1 Co2 82.64(10) . . ?
O3 Co1 Co2 83.26(10) . . ?
O3 Co1 Co2 83.26(10) 3_665 . ?
N1 Co1 Co2 180.0 . . ?
O4 Co2 O4 164.6(2) 3_665 . ?
O4 Co2 O2 88.95(14) 3_665 . ?
O4 Co2 O2 89.38(14) . . ?
O4 Co2 O2 89.38(14) 3_665 3_665 ?
O4 Co2 O2 88.95(14) . 3_665 ?
O2 Co2 O2 167.48(19) . 3_665 ?
O4 Co2 N2 97.68(10) 3_665 . ?
O4 Co2 N2 97.68(10) . . ?
O2 Co2 N2 96.26(10) . . ?
O2 Co2 N2 96.26(10) 3_665 . ?
O4 Co2 Co1 82.32(10) 3_665 . ?
O4 Co2 Co1 82.32(10) . . ?
O2 Co2 Co1 83.74(10) . . ?
O2 Co2 Co1 83.74(10) 3_665 . ?
N2 Co2 Co1 180.0 . . ?
C13 N1 C11 112.1(5) . . ?
C13 N1 C12 105.4(6) . . ?
C11 N1 C12 106.4(6) . . ?
C13 N1 Co1 110.7(4) . . ?
C11 N1 Co1 112.2(5) . . ?
C12 N1 Co1 109.6(4) . . ?
C23 N2 C21 112.9(6) . . ?
C23 N2 C22 106.1(6) . . ?
C21 N2 C22 104.1(6) . . ?
C23 N2 Co2 112.1(6) . . ?
C21 N2 Co2 111.0(5) . . ?
C22 N2 Co2 110.1(4) . . ?
C1 O1 Co1 124.5(3) . . ?
C1 O2 Co2 123.1(3) . . ?
C3 O3 Co1 123.5(3) . . ?
C3 O4 Co2 126.5(3) . . ?
O2 C1 O1 125.8(4) . . ?
O2 C1 C2B 116.4(7) . . ?
O1 C1 C2B 117.6(7) . . ?
O2 C1 C2A 118.2(5) . . ?
O1 C1 C2A 116.0(5) . . ?
C2B C1 C2A 3.0(7) . . ?
O4 C3 O3 124.1(4) . . ?
O4 C3 C4A 119.0(5) . . ?
O3 C3 C4A 116.9(5) . . ?
O4 C3 C4B 120.5(8) . . ?
O3 C3 C4B 115.5(8) . . ?
C4A C3 C4B 3.2(10) . . ?
N1 C11 C13 111.6(8) . 8_665 ?
N1 C11 H11A 109.3 . . ?
C13 C11 H11A 109.3 8_665 . ?
N1 C11 H11B 109.3 . . ?
C13 C11 H11B 109.3 8_665 . ?
H11A C11 H11B 108.0 . . ?
N1 C12 C12 108.8(4) . 8_665 ?
N1 C12 H12A 109.9 . . ?
C12 C12 H12A 109.9 8_665 . ?
N1 C12 H12B 109.9 . . ?
C12 C12 H12B 109.9 8_665 . ?
H12A C12 H12B 108.3 . . ?
N1 C13 C11 110.4(8) . 8_665 ?
N1 C13 H13A 109.6 . . ?
C11 C13 H13A 109.6 8_665 . ?
N1 C13 H13B 109.6 . . ?
C11 C13 H13B 109.6 8_665 . ?
H13A C13 H13B 108.1 . . ?
N2 C21 C23 109.2(8) . 6_556 ?
N2 C21 H21A 109.8 . . ?
C23 C21 H21A 109.8 6_556 . ?
N2 C21 H21B 109.8 . . ?
C23 C21 H21B 109.8 6_556 . ?
H21A C21 H21B 108.3 . . ?
N2 C22 C22 108.9(5) . 6_556 ?
N2 C22 H22A 109.9 . . ?
C22 C22 H22A 109.9 6_556 . ?
N2 C22 H22B 109.9 . . ?
C22 C22 H22B 109.9 6_556 . ?
H22A C22 H22B 108.3 . . ?
N2 C23 C21 112.8(9) . 6_556 ?
N2 C23 H23A 109.0 . . ?
C21 C23 H23A 109.0 6_556 . ?
N2 C23 H23B 109.0 . . ?
C21 C23 H23B 109.0 6_556 . ?
H23A C23 H23B 107.8 . . ?
C33A C2A C31A 111.2(6) . . ?
C33A C2A C1 111.8(6) . . ?
C31A C2A C1 112.4(5) . . ?
C33A C2A C32A 107.8(6) . . ?
C31A C2A C32A 107.7(5) . . ?
C1 C2A C32A 105.7(5) . . ?
C2A C31A C41A 110.1(6) . 5_545 ?
C2A C31A H31A 109.6 . . ?
C41A C31A H31A 109.6 5_545 . ?
C2A C31A H31B 109.6 . . ?
C41A C31A H31B 109.6 5_545 . ?
H31A C31A H31B 108.2 . . ?
C42A C32A C2A 108.3(6) 5_545 . ?
C42A C32A H32A 110.0 5_545 . ?
C2A C32A H32A 110.0 . . ?
C42A C32A H32B 110.0 5_545 . ?
C2A C32A H32B 110.0 . . ?
H32A C32A H32B 108.4 . . ?
C2A C33A C43A 107.9(6) . 5_545 ?
C2A C33A H33A 110.1 . . ?
C43A C33A H33A 110.1 5_545 . ?
C2A C33A H33B 110.1 . . ?
C43A C33A H33B 110.1 5_545 . ?
H33A C33A H33B 108.4 . . ?
C36B C2B C34B 107.5(9) . . ?
C36B C2B C1 111.1(12) . . ?
C34B C2B C1 110.5(11) . . ?
C36B C2B C35B 108.6(9) . . ?
C34B C2B C35B 106.7(9) . . ?
C1 C2B C35B 112.3(12) . . ?
C2B C34B C44B 106.0(11) . 5_545 ?
C2B C34B H34A 110.5 . . ?
C44B C34B H34A 110.5 5_545 . ?
C2B C34B H34B 110.5 . . ?
C44B C34B H34B 110.5 5_545 . ?
H34A C34B H34B 108.7 . . ?
C2B C35B C45B 107.9(12) . 5_545 ?
C2B C35B H35A 110.1 . . ?
C45B C35B H35A 110.1 5_545 . ?
C2B C35B H35B 110.1 . . ?
C45B C35B H35B 110.1 5_545 . ?
H35A C35B H35B 108.4 . . ?
C2B C36B C46B 108.4(12) . 5_545 ?
C2B C36B H36A 110.0 . . ?
C46B C36B H36A 110.0 5_545 . ?
C2B C36B H36B 110.0 . . ?
C46B C36B H36B 110.0 5_545 . ?
H36A C36B H36B 108.4 . . ?
C42A C4A C3 111.7(7) . . ?
C42A C4A C43A 109.3(7) . . ?
C3 C4A C43A 112.3(7) . . ?
C42A C4A C41A 106.5(7) . . ?
C3 C4A C41A 110.8(7) . . ?
C43A C4A C41A 106.0(7) . . ?
C4A C41A C31A 110.1(7) . 5 ?
C4A C41A H41A 109.6 . . ?
C31A C41A H41A 109.6 5 . ?
C4A C41A H41B 109.6 . . ?
C31A C41A H41B 109.6 5 . ?
H41A C41A H41B 108.2 . . ?
C4A C42A C32A 112.8(7) . 5 ?
C4A C42A H42A 109.0 . . ?
C32A C42A H42A 109.0 5 . ?
C4A C42A H42B 109.0 . . ?
C32A C42A H42B 109.0 5 . ?
H42A C42A H42B 107.8 . . ?
C4A C43A C33A 113.5(7) . 5 ?
C4A C43A H43A 108.9 . . ?
C33A C43A H43A 108.9 5 . ?
C4A C43A H43B 108.9 . . ?
C33A C43A H43B 108.9 5 . ?
H43A C43A H43B 107.7 . . ?
C45B C4B C44B 108.6(13) . . ?
C45B C4B C46B 107.7(13) . . ?
C44B C4B C46B 107.6(13) . . ?
C45B C4B C3 104.2(16) . . ?
C44B C4B C3 114.6(15) . . ?
C46B C4B C3 113.9(15) . . ?
C4B C44B C34B 107.7(14) . 5 ?
C4B C44B H44A 110.2 . . ?
C34B C44B H44A 110.2 5 . ?
C4B C44B H44B 110.2 . . ?
C34B C44B H44B 110.2 5 . ?
H44A C44B H44B 108.5 . . ?
C4B C45B C35B 107.5(15) . 5 ?
C4B C45B H45A 110.2 . . ?
C35B C45B H45A 110.2 5 . ?
C4B C45B H45B 110.2 . . ?
C35B C45B H45B 110.2 5 . ?
H45A C45B H45B 108.5 . . ?
C4B C46B C36B 105.9(14) . 5 ?
C4B C46B H46A 110.6 . . ?
C36B C46B H46A 110.6 5 . ?
C4B C46B H46B 110.6 . . ?
C36B C46B H46B 110.6 5 . ?
H46A C46B H46B 108.7 . . ?
O51A C51A N51A 124.6(5) . . ?
O51A C51A H51A 117.7 . . ?
N51A C51A H51A 117.7 . . ?
C51A N51A C53A 120.9(5) . . ?
C51A N51A C52A 120.5(4) . . ?
C53A N51A C52A 117.5(5) . . ?
N51A C52A H52A 109.5 . . ?
N51A C52A H52B 109.5 . . ?
H52A C52A H52B 109.5 . . ?
N51A C52A H52C 109.5 . . ?
H52A C52A H52C 109.5 . . ?
H52B C52A H52C 109.5 . . ?
N51A C53A H53A 109.5 . . ?
N51A C53A H53B 109.5 . . ?
H53A C53A H53B 109.5 . . ?
N51A C53A H53C 109.5 . . ?
H53A C53A H53C 109.5 . . ?
H53B C53A H53C 109.5 . . ?
O51B C51B N51B 124.4(6) . . ?
O51B C51B H51B 117.8 . . ?
N51B C51B H51B 117.8 . . ?
C51B N51B C52B 120.4(4) . . ?
C51B N51B C53B 121.2(5) . . ?
C52B N51B C53B 117.6(5) . . ?
N51B C52B H52D 109.5 . . ?
N51B C52B H52E 109.5 . . ?
H52D C52B H52E 109.5 . . ?
N51B C52B H52F 109.5 . . ?
H52D C52B H52F 109.5 . . ?
H52E C52B H52F 109.5 . . ?
N51B C53B H53D 109.5 . . ?
N51B C53B H53E 109.5 . . ?
H53D C53B H53E 109.5 . . ?
N51B C53B H53F 109.5 . . ?
H53D C53B H53F 109.5 . . ?
H53E C53B H53F 109.5 . . ?
O61C C61C N61C 124.2(7) . . ?
O61C C61C H61C 117.9 . . ?
N61C C61C H61C 117.9 . . ?
C61C N61C C62C 120.2(5) . . ?
C61C N61C C63C 120.9(5) . . ?
C62C N61C C63C 118.7(4) . . ?
N61C C62C H62G 109.5 . . ?
N61C C62C H62H 109.5 . . ?
H62G C62C H62H 109.5 . . ?
N61C C62C H62I 109.5 . . ?
H62G C62C H62I 109.5 . . ?
H62H C62C H62I 109.5 . . ?
N61C C63C H63G 109.5 . . ?
N61C C63C H63H 109.5 . . ?
H63G C63C H63H 109.5 . . ?
N61C C63C H63I 109.5 . . ?
H63G C63C H63I 109.5 . . ?
H63H C63C H63I 109.5 . . ?
O61B C61B N61B 124.6(5) . . ?
O61B C61B H61B 117.7 . . ?
N61B C61B H61B 117.7 . . ?
C61B N61B C63B 121.2(4) . . ?
C61B N61B C62B 121.1(4) . . ?
C63B N61B C62B 117.5(4) . . ?
N61B C62B H62D 109.5 . . ?
N61B C62B H62E 109.5 . . ?
H62D C62B H62E 109.5 . . ?
N61B C62B H62F 109.5 . . ?
H62D C62B H62F 109.5 . . ?
H62E C62B H62F 109.5 . . ?
N61B C63B H63D 109.5 . . ?
N61B C63B H63E 109.5 . . ?
H63D C63B H63E 109.5 . . ?
N61B C63B H63F 109.5 . . ?
H63D C63B H63F 109.5 . . ?
H63E C63B H63F 109.5 . . ?
O61A C61A N61A 124.4(6) . . ?
O61A C61A H61A 117.8 . . ?
N61A C61A H61A 117.8 . . ?
C61A N61A C62A 119.9(5) . . ?
C61A N61A C63A 117.6(5) . . ?
C62A N61A C63A 117.0(5) . . ?
N61A C62A H62A 109.5 . . ?
N61A C62A H62B 109.5 . . ?
H62A C62A H62B 109.5 . . ?
N61A C62A H62C 109.5 . . ?
H62A C62A H62C 109.5 . . ?
H62B C62A H62C 109.5 . . ?
N61A C63A H63A 109.5 . . ?
N61A C63A H63B 109.5 . . ?
H63A C63A H63B 109.5 . . ?
N61A C63A H63C 109.5 . . ?
H63A C63A H63C 109.5 . . ?
H63B C63A H63C 109.5 . . ?

loop_
_geom_bond_atom_site_label_1
_geom_bond_atom_site_label_2
_geom_bond_distance
_geom_bond_site_symmetry_2
_geom_bond_publ_flag
Co1 O1 2.029(4) 3_665 ?
Co1 O1 2.029(4) . ?
Co1 O3 2.037(4) . ?
Co1 O3 2.037(4) 3_665 ?
Co1 N1 2.130(5) . ?
Co1 Co2 2.7196(7) . ?
Co2 O4 2.022(4) 3_665 ?
Co2 O4 2.022(4) . ?
Co2 O2 2.025(4) . ?
Co2 O2 2.025(4) 3_665 ?
Co2 N2 2.105(5) . ?
N1 C13 1.435(7) . ?
N1 C11 1.455(8) . ?
N1 C12 1.513(7) . ?
N2 C23 1.430(9) . ?
N2 C21 1.456(8) . ?
N2 C22 1.517(8) . ?
O1 C1 1.252(6) . ?
O2 C1 1.263(6) . ?
O3 C3 1.273(5) . ?
O4 C3 1.230(5) . ?
C1 C2B 1.538(9) . ?
C1 C2A 1.539(6) . ?
C3 C4A 1.506(11) . ?
C3 C4B 1.55(3) . ?
C11 C13 1.519(12) 8_665 ?
C11 H11A 0.9700 . ?
C11 H11B 0.9700 . ?
C12 C12 1.567(18) 8_665 ?
C12 H12A 0.9700 . ?
C12 H12B 0.9700 . ?
C13 C11 1.519(12) 8_665 ?
C13 H13A 0.9700 . ?
C13 H13B 0.9700 . ?
C21 C23 1.565(13) 6_556 ?
C21 H21A 0.9700 . ?
C21 H21B 0.9700 . ?
C22 C22 1.593(19) 6_556 ?
C22 H22A 0.9700 . ?
C22 H22B 0.9700 . ?
C23 C21 1.565(13) 6_556 ?
C23 H23A 0.9700 . ?
C23 H23B 0.9700 . ?
C2A C33A 1.510(7) . ?
C2A C31A 1.524(7) . ?
C2A C32A 1.556(7) . ?
C31A C41A 1.558(8) 5_545 ?
C31A H31A 0.9700 . ?
C31A H31B 0.9700 . ?
C32A C42A 1.536(9) 5_545 ?
C32A H32A 0.9700 . ?
C32A H32B 0.9700 . ?
C33A C43A 1.545(8) 5_545 ?
C33A H33A 0.9700 . ?
C33A H33B 0.9700 . ?
C2B C36B 1.506(9) . ?
C2B C34B 1.523(9) . ?
C2B C35B 1.544(9) . ?
C34B C44B 1.573(13) 5_545 ?
C34B H34A 0.9700 . ?
C34B H34B 0.9700 . ?
C35B C45B 1.550(13) 5_545 ?
C35B H35A 0.9700 . ?
C35B H35B 0.9700 . ?
C36B C46B 1.554(13) 5_545 ?
C36B H36A 0.9700 . ?
C36B H36B 0.9700 . ?
C4A C42A 1.492(9) . ?
C4A C43A 1.529(9) . ?
C4A C41A 1.537(9) . ?
C41A C31A 1.558(8) 5 ?
C41A H41A 0.9700 . ?
C41A H41B 0.9700 . ?
C42A C32A 1.536(9) 5 ?
C42A H42A 0.9700 . ?
C42A H42B 0.9700 . ?
C43A C33A 1.545(8) 5 ?
C43A H43A 0.9700 . ?
C43A H43B 0.9700 . ?
C4B C45B 1.510(15) . ?
C4B C44B 1.525(15) . ?
C4B C46B 1.529(15) . ?
C44B C34B 1.573(13) 5 ?
C44B H44A 0.9700 . ?
C44B H44B 0.9700 . ?
C45B C35B 1.550(13) 5 ?
C45B H45A 0.9700 . ?
C45B H45B 0.9700 . ?
C46B C36B 1.554(13) 5 ?
C46B H46A 0.9700 . ?
C46B H46B 0.9700 . ?
O51A C51A 1.240(4) . ?
C51A N51A 1.325(4) . ?
C51A H51A 0.9300 . ?
N51A C53A 1.456(5) . ?
N51A C52A 1.462(5) . ?
C52A H52A 0.9600 . ?
C52A H52B 0.9600 . ?
C52A H52C 0.9600 . ?
C53A H53A 0.9600 . ?
C53A H53B 0.9600 . ?
C53A H53C 0.9600 . ?
O51B C51B 1.242(5) . ?
C51B N51B 1.327(4) . ?
C51B H51B 0.9300 . ?
N51B C52B 1.455(5) . ?
N51B C53B 1.465(5) . ?
C52B H52D 0.9600 . ?
C52B H52E 0.9600 . ?
C52B H52F 0.9600 . ?
C53B H53D 0.9600 . ?
C53B H53E 0.9600 . ?
C53B H53F 0.9600 . ?
O61C C61C 1.236(5) . ?
C61C N61C 1.332(5) . ?
C61C H61C 0.9300 . ?
N61C C62C 1.452(5) . ?
N61C C63C 1.454(4) . ?
C62C H62G 0.9600 . ?
C62C H62H 0.9600 . ?
C62C H62I 0.9600 . ?
C63C H63G 0.9600 . ?
C63C H63H 0.9600 . ?
C63C H63I 0.9600 . ?
O61B C61B 1.231(5) . ?
C61B N61B 1.325(4) . ?
C61B H61B 0.9300 . ?
N61B C63B 1.456(4) . ?
N61B C62B 1.458(5) . ?
C62B H62D 0.9600 . ?
C62B H62E 0.9600 . ?
C62B H62F 0.9600 . ?
C63B H63D 0.9600 . ?
C63B H63E 0.9600 . ?
C63B H63F 0.9600 . ?
O61A C61A 1.226(4) . ?
C61A N61A 1.339(5) . ?
C61A H61A 0.9300 . ?
N61A C62A 1.453(5) . ?
N61A C63A 1.476(4) . ?
C62A H62A 0.9600 . ?
C62A H62B 0.9600 . ?
C62A H62C 0.9600 . ?
C63A H63A 0.9600 . ?
C63A H63B 0.9600 . ?
C63A H63C 0.9600 . ?

loop_
_geom_torsion_atom_site_label_1
_geom_torsion_atom_site_label_2
_geom_torsion_atom_site_label_3
_geom_torsion_atom_site_label_4
_geom_torsion
_geom_torsion_site_symmetry_1
_geom_torsion_site_symmetry_2
_geom_torsion_site_symmetry_3
_geom_torsion_site_symmetry_4
_geom_torsion_publ_flag
O1 Co1 Co2 O4 -89.1(3) 3_665 . . 3_665 ?
O1 Co1 Co2 O4 90.9(3) . . . 3_665 ?
O3 Co1 Co2 O4 -179.0(2) . . . 3_665 ?
O3 Co1 Co2 O4 1.0(2) 3_665 . . 3_665 ?
O1 Co1 Co2 O4 90.9(3) 3_665 . . . ?
O1 Co1 Co2 O4 -89.1(3) . . . . ?
O3 Co1 Co2 O4 1.0(2) . . . . ?
O3 Co1 Co2 O4 -179.0(2) 3_665 . . . ?
O1 Co1 Co2 O2 -178.9(2) 3_665 . . . ?
O1 Co1 Co2 O2 1.1(2) . . . . ?
O3 Co1 Co2 O2 91.2(2) . . . . ?
O3 Co1 Co2 O2 -88.8(2) 3_665 . . . ?
O1 Co1 Co2 O2 1.1(2) 3_665 . . 3_665 ?
O1 Co1 Co2 O2 -178.9(2) . . . 3_665 ?
O3 Co1 Co2 O2 -88.8(2) . . . 3_665 ?
O3 Co1 Co2 O2 91.2(2) 3_665 . . 3_665 ?
O1 Co1 N1 C13 139.8(5) 3_665 . . . ?
O1 Co1 N1 C13 -40.2(5) . . . . ?
O3 Co1 N1 C13 -130.3(5) . . . . ?
O3 Co1 N1 C13 49.7(5) 3_665 . . . ?
O1 Co1 N1 C11 13.7(6) 3_665 . . . ?
O1 Co1 N1 C11 -166.3(6) . . . . ?
O3 Co1 N1 C11 103.6(6) . . . . ?
O3 Co1 N1 C11 -76.4(6) 3_665 . . . ?
O1 Co1 N1 C12 -104.3(6) 3_665 . . . ?
O1 Co1 N1 C12 75.7(6) . . . . ?
O3 Co1 N1 C12 -14.4(6) . . . . ?
O3 Co1 N1 C12 165.6(6) 3_665 . . . ?
O4 Co2 N2 C23 31.6(7) 3_665 . . . ?
O4 Co2 N2 C23 -148.4(7) . . . . ?
O2 Co2 N2 C23 121.4(7) . . . . ?
O2 Co2 N2 C23 -58.6(7) 3_665 . . . ?
O4 Co2 N2 C21 158.9(6) 3_665 . . . ?
O4 Co2 N2 C21 -21.1(6) . . . . ?
O2 Co2 N2 C21 -111.3(6) . . . . ?
O2 Co2 N2 C21 68.7(6) 3_665 . . . ?
O4 Co2 N2 C22 -86.3(7) 3_665 . . . ?
O4 Co2 N2 C22 93.7(7) . . . . ?
O2 Co2 N2 C22 3.5(7) . . . . ?
O2 Co2 N2 C22 -176.5(7) 3_665 . . . ?
O1 Co1 O1 C1 -3.8(5) 3_665 . . . ?
O3 Co1 O1 C1 -87.1(5) . . . . ?
O3 Co1 O1 C1 79.6(5) 3_665 . . . ?
N1 Co1 O1 C1 176.2(5) . . . . ?
Co2 Co1 O1 C1 -3.8(5) . . . . ?
O4 Co2 O2 C1 -81.4(5) 3_665 . . . ?
O4 Co2 O2 C1 83.3(5) . . . . ?
O2 Co2 O2 C1 0.9(5) 3_665 . . . ?
N2 Co2 O2 C1 -179.1(5) . . . . ?
Co1 Co2 O2 C1 0.9(5) . . . . ?
O1 Co1 O3 C3 -87.0(4) 3_665 . . . ?
O1 Co1 O3 C3 78.4(4) . . . . ?
O3 Co1 O3 C3 -4.3(4) 3_665 . . . ?
N1 Co1 O3 C3 175.7(4) . . . . ?
Co2 Co1 O3 C3 -4.3(4) . . . . ?
O4 Co2 O4 C3 2.1(5) 3_665 . . . ?
O2 Co2 O4 C3 -81.7(5) . . . . ?
O2 Co2 O4 C3 85.9(5) 3_665 . . . ?
N2 Co2 O4 C3 -177.9(5) . . . . ?
Co1 Co2 O4 C3 2.1(5) . . . . ?
Co2 O2 C1 O1 -4.3(8) . . . . ?
Co2 O2 C1 C2B 171.2(7) . . . . ?
Co2 O2 C1 C2A 174.0(4) . . . . ?
Co1 O1 C1 O2 5.9(8) . . . . ?
Co1 O1 C1 C2B -169.5(7) . . . . ?
Co1 O1 C1 C2A -172.4(4) . . . . ?
Co2 O4 C3 O3 -6.2(8) . . . . ?
Co2 O4 C3 C4A 170.8(4) . . . . ?
Co2 O4 C3 C4B 174.1(9) . . . . ?
Co1 O3 C3 O4 7.4(7) . . . . ?
Co1 O3 C3 C4A -169.6(4) . . . . ?
Co1 O3 C3 C4B -172.8(9) . . . . ?
C13 N1 C11 C13 48.3(11) . . . 8_665 ?
C12 N1 C11 C13 -66.5(11) . . . 8_665 ?
Co1 N1 C11 C13 173.6(9) . . . 8_665 ?
C13 N1 C12 C12 -69.3(15) . . . 8_665 ?
C11 N1 C12 C12 50.0(15) . . . 8_665 ?
Co1 N1 C12 C12 171.6(12) . . . 8_665 ?
C11 N1 C13 C11 -60.1(10) . . . 8_665 ?
C12 N1 C13 C11 55.2(11) . . . 8_665 ?
Co1 N1 C13 C11 173.7(9) . . . 8_665 ?
C23 N2 C21 C23 -59.9(11) . . . 6_556 ?
C22 N2 C21 C23 54.8(12) . . . 6_556 ?
Co2 N2 C21 C23 173.2(10) . . . 6_556 ?
C23 N2 C22 C22 48.4(17) . . . 6_556 ?
C21 N2 C22 C22 -71.0(17) . . . 6_556 ?
Co2 N2 C22 C22 169.9(13) . . . 6_556 ?
C21 N2 C23 C21 46.6(13) . . . 6_556 ?
C22 N2 C23 C21 -66.8(13) . . . 6_556 ?
Co2 N2 C23 C21 172.9(10) . . . 6_556 ?
O2 C1 C2A C33A 167.3(6) . . . . ?
O1 C1 C2A C33A -14.2(8) . . . . ?
C2B C1 C2A C33A -138(13) . . . . ?
O2 C1 C2A C31A 41.6(8) . . . . ?
O1 C1 C2A C31A -140.0(6) . . . . ?
C2B C1 C2A C31A 97(13) . . . . ?
O2 C1 C2A C32A -75.7(7) . . . . ?
O1 C1 C2A C32A 102.7(6) . . . . ?
C2B C1 C2A C32A -21(13) . . . . ?
C33A C2A C31A C41A 53.2(9) . . . 5_545 ?
C1 C2A C31A C41A 179.3(7) . . . 5_545 ?
C32A C2A C31A C41A -64.6(8) . . . 5_545 ?
C33A C2A C32A C42A -67.9(9) . . . 5_545 ?
C31A C2A C32A C42A 52.1(9) . . . 5_545 ?
C1 C2A C32A C42A 172.4(7) . . . 5_545 ?
C31A C2A C33A C43A -61.0(8) . . . 5_545 ?
C1 C2A C33A C43A 172.6(6) . . . 5_545 ?
C32A C2A C33A C43A 56.9(8) . . . 5_545 ?
O2 C1 C2B C36B 118.4(11) . . . . ?
O1 C1 C2B C36B -65.8(12) . . . . ?
C2A C1 C2B C36B -8(12) . . . . ?
O2 C1 C2B C34B -0.8(13) . . . . ?
O1 C1 C2B C34B 175.0(9) . . . . ?
C2A C1 C2B C34B -127(13) . . . . ?
O2 C1 C2B C35B -119.8(10) . . . . ?
O1 C1 C2B C35B 56.0(12) . . . . ?
C2A C1 C2B C35B 114(13) . . . . ?
C36B C2B C34B C44B 39.5(15) . . . 5_545 ?
C1 C2B C34B C44B 160.9(12) . . . 5_545 ?
C35B C2B C34B C44B -76.8(14) . . . 5_545 ?
C36B C2B C35B C45B -73.1(16) . . . 5_545 ?
C34B C2B C35B C45B 42.4(16) . . . 5_545 ?
C1 C2B C35B C45B 163.6(15) . . . 5_545 ?
C34B C2B C36B C46B -78.3(15) . . . 5_545 ?
C1 C2B C36B C46B 160.6(14) . . . 5_545 ?
C35B C2B C36B C46B 36.7(17) . . . 5_545 ?
O4 C3 C4A C42A -107.2(8) . . . . ?
O3 C3 C4A C42A 70.0(8) . . . . ?
C4B C3 C4A C42A 135(17) . . . . ?
O4 C3 C4A C43A 15.9(9) . . . . ?
O3 C3 C4A C43A -166.9(6) . . . . ?
C4B C3 C4A C43A -102(16) . . . . ?
O4 C3 C4A C41A 134.2(7) . . . . ?
O3 C3 C4A C41A -48.6(8) . . . . ?
C4B C3 C4A C41A 16(16) . . . . ?
C42A C4A C41A C31A 53.0(10) . . . 5 ?
C3 C4A C41A C31A 174.6(7) . . . 5 ?
C43A C4A C41A C31A -63.3(10) . . . 5 ?
C3 C4A C42A C32A 172.1(8) . . . 5 ?
C43A C4A C42A C32A 47.3(11) . . . 5 ?
C41A C4A C42A C32A -66.8(11) . . . 5 ?
C42A C4A C43A C33A -58.5(10) . . . 5 ?
C3 C4A C43A C33A 177.0(7) . . . 5 ?
C41A C4A C43A C33A 55.9(10) . . . 5 ?
O4 C3 C4B C45B -74.2(12) . . . . ?
O3 C3 C4B C45B 106.1(11) . . . . ?
C4A C3 C4B C45B -11(16) . . . . ?
O4 C3 C4B C44B 167.3(10) . . . . ?
O3 C3 C4B C44B -12.4(15) . . . . ?
C4A C3 C4B C44B -129(17) . . . . ?
O4 C3 C4B C46B 42.8(15) . . . . ?
O3 C3 C4B C46B -136.9(10) . . . . ?
C4A C3 C4B C46B 106(16) . . . . ?
C45B C4B C44B C34B 39.7(19) . . . 5 ?
C46B C4B C44B C34B -76.6(18) . . . 5 ?
C3 C4B C44B C34B 155.7(15) . . . 5 ?
C44B C4B C45B C35B -74.7(18) . . . 5 ?
C46B C4B C45B C35B 41.5(19) . . . 5 ?
C3 C4B C45B C35B 162.8(14) . . . 5 ?
C45B C4B C46B C36B -78.1(18) . . . 5 ?
C44B C4B C46B C36B 38.8(19) . . . 5 ?
C3 C4B C46B C36B 167.0(16) . . . 5 ?
O51A C51A N51A C53A -163(2) . . . . ?
O51A C51A N51A C52A 4(3) . . . . ?
O51B C51B N51B C52B 18(3) . . . . ?
O51B C51B N51B C53B -151.6(19) . . . . ?
O61C C61C N61C C62C 18(6) . . . . ?
O61C C61C N61C C63C -166(4) . . . . ?
O61B C61B N61B C63B 180(5) . . . . ?
O61B C61B N61B C62B 5(7) . . . . ?
O61A C61A N61A C62A 19(4) . . . . ?
O61A C61A N61A C63A 172(3) . . . . ?
